data_2216463
loop_
_publ_author_name
'Hung, Wen-Chou'
'Lin, Chu-Chieh'

_publ_section_title
;
 Bis{4-chloro-2-[1-(2,4,6-trimethylphenylimino)ethyl]phenolato}nickel(II)
;
_journal_coeditor_code GK2118
_journal_issue 12
_journal_name_full 'Acta Crystallographica Section E'
_journal_page_first m3174
_journal_page_last m3174
_journal_paper_doi 10.1107/S1600536807060680
_journal_volume 63
_journal_year 2007
_chemical_formula_iupac '[Ni (C17 H17 Cl1 N1 O1)2]'
_chemical_formula_moiety 'C34 H34 Cl2 N2 Ni O2'
_chemical_formula_sum 'C34 H34 Cl2 N2 Ni O2'
_chemical_formula_weight 632.24
_chemical_name_systematic
;
Bis{4-chloro-2-[1-(2,4,6-trimethylphenylimino)ethyl]phenolato}nickel(II)
;
_space_group_IT_number 2
_symmetry_cell_setting triclinic
_symmetry_space_group_name_Hall '-P 1'
_symmetry_space_group_name_H-M 'P -1'
_atom_sites_solution_hydrogens geom
_atom_sites_solution_primary direct
_atom_sites_solution_secondary difmap
_cell_angle_alpha 84.730(3)
_cell_angle_beta 88.689(3)
_cell_angle_gamma 79.574(3)
_cell_formula_units_Z 2
_cell_length_a 11.1181(16)
_cell_length_b 11.2882(16)
_cell_length_c 12.4119(17)
_cell_measurement_reflns_used 2140
_cell_measurement_temperature 298(2)
_cell_measurement_theta_max 25.45
_cell_measurement_theta_min 2.48
_cell_volume 1525.5(4)
_computing_cell_refinement 'SAINT (Bruker, 1999)'
_computing_data_collection 'SMART (Bruker, 1999)'
_computing_data_reduction 'SAINT (Bruker, 1999)'
_computing_molecular_graphics 'SHELXTL (Bruker, 1999)'
_computing_publication_material 'SHELXTL (Bruker, 1999)'
_computing_structure_refinement 'SHELXL97 (Sheldrick, 1997)'
_computing_structure_solution 'SHELXS97 (Sheldrick, 1997)'
_diffrn_ambient_temperature 298(2)
_diffrn_measured_fraction_theta_full 0.988
_diffrn_measured_fraction_theta_max 0.988
_diffrn_measurement_device_type 'Bruker SMART 1000 CCD'
_diffrn_measurement_method '\f and \w scans'
_diffrn_radiation_monochromator graphite
_diffrn_radiation_source 'fine-focus sealed tube'
_diffrn_radiation_type MoK\a
_diffrn_radiation_wavelength 0.71073
_diffrn_reflns_av_R_equivalents 0.0370
_diffrn_reflns_av_sigmaI/netI 0.0809
_diffrn_reflns_limit_h_max 13
_diffrn_reflns_limit_h_min -13
_diffrn_reflns_limit_k_max 7
_diffrn_reflns_limit_k_min -13
_diffrn_reflns_limit_l_max 13
_diffrn_reflns_limit_l_min -15
_diffrn_reflns_number 8811
_diffrn_reflns_theta_full 26.02
_diffrn_reflns_theta_max 26.02
_diffrn_reflns_theta_min 1.84
_diffrn_standards_decay_% 0
_diffrn_standards_interval_count 0
_diffrn_standards_interval_time 0
_diffrn_standards_number 0
_exptl_absorpt_coefficient_mu 0.845
_exptl_absorpt_correction_T_max 0.983
_exptl_absorpt_correction_T_min 0.583
_exptl_absorpt_correction_type multi-scan
_exptl_absorpt_process_details '(SADABS; Sheldrick, 1996)'
_exptl_crystal_colour green
_exptl_crystal_density_diffrn 1.376
_exptl_crystal_density_method 'not measured'
_exptl_crystal_description parallelpiped
_exptl_crystal_F_000 660
_exptl_crystal_size_max 0.30
_exptl_crystal_size_mid 0.20
_exptl_crystal_size_min 0.02
_refine_diff_density_max 0.690
_refine_diff_density_min -0.653
_refine_ls_extinction_coef none
_refine_ls_extinction_method none
_refine_ls_goodness_of_fit_ref 1.006
_refine_ls_hydrogen_treatment constr
_refine_ls_matrix_type full
_refine_ls_number_parameters 373
_refine_ls_number_reflns 5935
_refine_ls_number_restraints 0
_refine_ls_restrained_S_all 1.006
_refine_ls_R_factor_all 0.1081
_refine_ls_R_factor_gt 0.0576
_refine_ls_shift/su_max 0.000
_refine_ls_shift/su_mean 0.000
_refine_ls_structure_factor_coef Fsqd
_refine_ls_weighting_details 'calc w=1/[\s^2^(Fo^2^)+(0.0650P)^2^] where P=(Fo^2^+2Fc^2^)/3'
_refine_ls_weighting_scheme calc
_refine_ls_wR_factor_gt 0.1373
_refine_ls_wR_factor_ref 0.1604
_reflns_number_gt 3446
_reflns_number_total 5935
_reflns_threshold_expression I>2\s(I)
_cod_data_source_file gk2118.cif
_cod_data_source_block I
_cod_database_code 2216463
_cod_database_fobs_code 2216463

loop_
_symmetry_equiv_pos_as_xyz
'x, y, z'
'-x, -y, -z'

loop_
_atom_site_type_symbol
_atom_site_label
_atom_site_fract_x
_atom_site_fract_y
_atom_site_fract_z
_atom_site_U_iso_or_equiv
_atom_site_adp_type
_atom_site_calc_flag
_atom_site_refinement_flags
_atom_site_occupancy
Ni Ni1 0.0000 0.5000 0.0000 0.0384(2) Uani d S 1
Ni Ni2 0.5000 -0.5000 0.5000 0.0375(2) Uani d S 1
Cl Cl1 0.50884(12) 0.14354(16) 0.25696(12) 0.0778(5) Uani d . 1
Cl Cl2 0.08634(13) 0.04318(11) 0.36364(12) 0.0655(4) Uani d . 1
O O1 0.1654(3) 0.4851(3) -0.0199(3) 0.0500(8) Uani d . 1
O O2 0.4906(3) -0.3400(3) 0.5115(3) 0.0535(9) Uani d . 1
N N1 0.0102(3) 0.3286(3) 0.0098(3) 0.0363(8) Uani d . 1
N N2 0.3306(3) -0.4898(3) 0.5373(3) 0.0355(8) Uani d . 1
C C1 0.2400(4) 0.4049(4) 0.0402(4) 0.0418(11) Uani d . 1
C C2 0.3525(4) 0.4330(4) 0.0702(4) 0.0512(12) Uani d . 1
H H2A 0.3716 0.5078 0.0459 0.061 Uiso calc R 1
C C3 0.4343(4) 0.3531(5) 0.1343(4) 0.0518(12) Uani d . 1
H H3A 0.5073 0.3743 0.1539 0.062 Uiso calc R 1
C C4 0.4081(4) 0.2413(5) 0.1697(4) 0.0475(12) Uani d . 1
C C5 0.3030(4) 0.2071(4) 0.1394(3) 0.0428(11) Uani d . 1
H H5A 0.2881 0.1304 0.1627 0.051 Uiso calc R 1
C C6 0.2174(4) 0.2863(4) 0.0737(3) 0.0375(10) Uani d . 1
C C7 0.1066(4) 0.2486(4) 0.0392(3) 0.0380(10) Uani d . 1
C C8 0.1094(4) 0.1150(4) 0.0370(4) 0.0541(13) Uani d . 1
H H8A 0.0314 0.1018 0.0139 0.081 Uiso calc R 1
H H8B 0.1267 0.0753 0.1082 0.081 Uiso calc R 1
H H8C 0.1718 0.0826 -0.0124 0.081 Uiso calc R 1
C C9 -0.0976(4) 0.2846(3) -0.0210(3) 0.0366(10) Uani d . 1
C C10 -0.1735(4) 0.2435(4) 0.0600(4) 0.0407(10) Uani d . 1
C C11 -0.2745(4) 0.1995(4) 0.0290(4) 0.0498(12) Uani d . 1
H H11A -0.3239 0.1693 0.0822 0.060 Uiso calc R 1
C C12 -0.3044(4) 0.1988(4) -0.0783(4) 0.0511(12) Uani d . 1
C C13 -0.2316(4) 0.2455(4) -0.1562(4) 0.0525(13) Uani d . 1
H H13A -0.2520 0.2475 -0.2286 0.063 Uiso calc R 1
C C14 -0.1271(4) 0.2902(4) -0.1292(4) 0.0442(11) Uani d . 1
C C15 -0.1473(5) 0.2481(5) 0.1777(4) 0.0600(14) Uani d . 1
H H15A -0.2085 0.2161 0.2212 0.090 Uiso calc R 1
H H15B -0.1484 0.3304 0.1921 0.090 Uiso calc R 1
H H15C -0.0682 0.2008 0.1950 0.090 Uiso calc R 1
C C16 -0.4160(5) 0.1486(5) -0.1097(5) 0.0808(19) Uani d . 1
H H16A -0.4559 0.1205 -0.0454 0.121 Uiso calc R 1
H H16B -0.3905 0.0826 -0.1535 0.121 Uiso calc R 1
H H16C -0.4717 0.2111 -0.1498 0.121 Uiso calc R 1
C C17 -0.0524(5) 0.3460(6) -0.2156(4) 0.0708(16) Uani d . 1
H H17A 0.0150 0.3714 -0.1829 0.106 Uiso calc R 1
H H17B -0.1026 0.4147 -0.2534 0.106 Uiso calc R 1
H H17C -0.0219 0.2876 -0.2657 0.106 Uiso calc R 1
C C18 0.3957(4) -0.2564(4) 0.4826(4) 0.0399(10) Uani d . 1
C C19 0.4156(4) -0.1386(4) 0.4493(4) 0.0513(13) Uani d . 1
H H19A 0.4945 -0.1223 0.4511 0.062 Uiso calc R 1
C C20 0.3232(4) -0.0483(4) 0.4147(4) 0.0495(12) Uani d . 1
H H20A 0.3391 0.0280 0.3911 0.059 Uiso calc R 1
C C21 0.2044(4) -0.0712(4) 0.4150(4) 0.0418(11) Uani d . 1
C C22 0.1790(4) -0.1808(4) 0.4511(3) 0.0396(10) Uani d . 1
H H22A 0.0985 -0.1930 0.4525 0.047 Uiso calc R 1
C C23 0.2736(4) -0.2772(4) 0.4870(3) 0.0360(10) Uani d . 1
C C24 0.2467(4) -0.3940(4) 0.5284(3) 0.0341(9) Uani d . 1
C C25 0.1171(4) -0.3974(4) 0.5654(4) 0.0467(11) Uani d . 1
H H25A 0.1101 -0.4787 0.5912 0.070 Uiso calc R 1
H H25B 0.0624 -0.3702 0.5058 0.070 Uiso calc R 1
H H25C 0.0962 -0.3455 0.6226 0.070 Uiso calc R 1
C C26 0.2960(3) -0.6019(4) 0.5848(3) 0.0361(10) Uani d . 1
C C27 0.3202(4) -0.6367(4) 0.6934(4) 0.0401(10) Uani d . 1
C C28 0.2888(4) -0.7457(4) 0.7373(4) 0.0494(12) Uani d . 1
H H28A 0.3047 -0.7705 0.8099 0.059 Uiso calc R 1
C C29 0.2351(4) -0.8172(4) 0.6762(4) 0.0462(11) Uani d . 1
C C30 0.2135(4) -0.7802(4) 0.5685(4) 0.0466(12) Uani d . 1
H H30A 0.1776 -0.8285 0.5267 0.056 Uiso calc R 1
C C31 0.2436(4) -0.6728(4) 0.5197(3) 0.0384(10) Uani d . 1
C C32 0.3804(5) -0.5604(5) 0.7617(4) 0.0590(14) Uani d . 1
H H32A 0.3959 -0.4897 0.7183 0.089 Uiso calc R 1
H H32B 0.4563 -0.6065 0.7892 0.089 Uiso calc R 1
H H32C 0.3274 -0.5363 0.8209 0.089 Uiso calc R 1
C C33 0.1986(5) -0.9327(5) 0.7254(5) 0.0765(18) Uani d . 1
H H33A 0.2199 -0.9449 0.8006 0.115 Uiso calc R 1
H H33B 0.2407 -0.9995 0.6886 0.115 Uiso calc R 1
H H33C 0.1119 -0.9273 0.7182 0.115 Uiso calc R 1
C C34 0.2249(4) -0.6390(5) 0.4010(4) 0.0523(12) Uani d . 1
H H34A 0.2501 -0.5629 0.3815 0.078 Uiso calc R 1
H H34B 0.1399 -0.6323 0.3842 0.078 Uiso calc R 1
H H34C 0.2726 -0.7001 0.3611 0.078 Uiso calc R 1

loop_
_atom_site_aniso_label
_atom_site_aniso_U_11
_atom_site_aniso_U_22
_atom_site_aniso_U_33
_atom_site_aniso_U_12
_atom_site_aniso_U_13
_atom_site_aniso_U_23
Ni1 0.0347(4) 0.0269(4) 0.0531(5) -0.0055(3) -0.0023(4) 0.0007(4)
Ni2 0.0260(4) 0.0300(4) 0.0571(5) -0.0074(3) 0.0046(4) -0.0031(4)
Cl1 0.0442(7) 0.1086(12) 0.0753(9) -0.0167(8) -0.0177(6) 0.0308(9)
Cl2 0.0684(9) 0.0410(7) 0.0836(10) -0.0032(6) -0.0288(7) 0.0064(7)
O1 0.0359(17) 0.0294(16) 0.083(2) -0.0067(14) 0.0013(16) 0.0076(16)
O2 0.0278(16) 0.0321(17) 0.101(3) -0.0062(14) 0.0074(16) -0.0083(18)
N1 0.0326(19) 0.0323(19) 0.043(2) -0.0059(16) -0.0053(16) 0.0036(16)
N2 0.0331(19) 0.0270(18) 0.048(2) -0.0102(16) 0.0018(16) -0.0001(16)
C1 0.036(2) 0.036(2) 0.053(3) -0.006(2) 0.004(2) -0.006(2)
C2 0.040(3) 0.040(3) 0.078(4) -0.014(2) 0.002(2) -0.010(3)
C3 0.035(3) 0.061(3) 0.065(3) -0.017(2) -0.004(2) -0.017(3)
C4 0.038(3) 0.057(3) 0.046(3) -0.007(2) -0.005(2) -0.001(2)
C5 0.040(2) 0.041(3) 0.048(3) -0.013(2) -0.004(2) 0.006(2)
C6 0.034(2) 0.034(2) 0.045(3) -0.0071(19) 0.0012(19) -0.004(2)
C7 0.039(2) 0.030(2) 0.045(3) -0.007(2) 0.000(2) -0.004(2)
C8 0.050(3) 0.031(2) 0.081(4) -0.008(2) -0.007(3) -0.004(3)
C9 0.036(2) 0.022(2) 0.051(3) -0.0017(18) -0.010(2) -0.0029(19)
C10 0.042(3) 0.032(2) 0.048(3) -0.009(2) -0.008(2) 0.003(2)
C11 0.042(3) 0.038(3) 0.069(3) -0.011(2) -0.003(2) 0.003(2)
C12 0.039(3) 0.041(3) 0.074(4) -0.005(2) -0.014(3) -0.011(3)
C13 0.053(3) 0.053(3) 0.051(3) -0.001(2) -0.014(2) -0.016(3)
C14 0.047(3) 0.040(3) 0.044(3) -0.003(2) -0.004(2) -0.005(2)
C15 0.068(4) 0.065(4) 0.047(3) -0.019(3) -0.002(3) 0.004(3)
C16 0.057(3) 0.075(4) 0.118(5) -0.022(3) -0.029(3) -0.021(4)
C17 0.066(4) 0.096(5) 0.049(3) -0.013(3) 0.003(3) 0.001(3)
C18 0.035(2) 0.032(2) 0.055(3) -0.008(2) 0.001(2) -0.009(2)
C19 0.042(3) 0.037(3) 0.077(4) -0.015(2) 0.013(3) -0.007(3)
C20 0.055(3) 0.029(2) 0.064(3) -0.009(2) 0.008(2) -0.001(2)
C21 0.047(3) 0.030(2) 0.048(3) -0.007(2) -0.008(2) -0.003(2)
C22 0.035(2) 0.038(2) 0.047(3) -0.010(2) -0.005(2) -0.005(2)
C23 0.033(2) 0.033(2) 0.042(2) -0.0062(19) 0.0027(19) -0.008(2)
C24 0.029(2) 0.032(2) 0.042(2) -0.0063(18) 0.0006(18) -0.0037(19)
C25 0.030(2) 0.045(3) 0.066(3) -0.010(2) 0.008(2) -0.008(2)
C26 0.027(2) 0.034(2) 0.049(3) -0.0109(18) 0.0014(19) -0.004(2)
C27 0.033(2) 0.040(3) 0.049(3) -0.011(2) -0.001(2) -0.004(2)
C28 0.039(3) 0.058(3) 0.050(3) -0.017(2) -0.003(2) 0.017(2)
C29 0.031(2) 0.042(3) 0.068(3) -0.015(2) -0.001(2) 0.000(2)
C30 0.035(2) 0.038(3) 0.070(3) -0.014(2) 0.003(2) -0.014(2)
C31 0.028(2) 0.038(2) 0.051(3) -0.0104(19) 0.0019(19) -0.005(2)
C32 0.062(3) 0.065(3) 0.055(3) -0.025(3) -0.014(3) -0.001(3)
C33 0.069(4) 0.046(3) 0.114(5) -0.024(3) -0.008(3) 0.023(3)
C34 0.053(3) 0.057(3) 0.050(3) -0.017(2) -0.001(2) -0.009(3)

loop_
_atom_type_symbol
_atom_type_description
_atom_type_scat_dispersion_real
_atom_type_scat_dispersion_imag
_atom_type_scat_source
C C 0.0033 0.0016 'International Tables Vol C Tables 4.2.6.8 and 6.1.1.4'
H H 0.0000 0.0000 'International Tables Vol C Tables 4.2.6.8 and 6.1.1.4'
N N 0.0061 0.0033 'International Tables Vol C Tables 4.2.6.8 and 6.1.1.4'
O O 0.0106 0.0060 'International Tables Vol C Tables 4.2.6.8 and 6.1.1.4'
Cl Cl 0.1484 0.1585 'International Tables Vol C Tables 4.2.6.8 and 6.1.1.4'
Ni Ni 0.3393 1.1124 'International Tables Vol C Tables 4.2.6.8 and 6.1.1.4'

loop_
_geom_angle_atom_site_label_1
_geom_angle_atom_site_label_2
_geom_angle_atom_site_label_3
_geom_angle_site_symmetry_1
_geom_angle_site_symmetry_3
_geom_angle
_geom_angle_publ_flag
O1 Ni1 O1 2_565 . 180.0(2) n
O1 Ni1 N1 2_565 . 88.41(13) yes
O1 Ni1 N1 . . 91.59(13) yes
O1 Ni1 N1 2_565 2_565 91.59(13) n
O1 Ni1 N1 . 2_565 88.41(13) n
N1 Ni1 N1 . 2_565 180.0 n
O2 Ni2 O2 2_646 . 180.0 n
O2 Ni2 N2 2_646 2_646 91.27(13) n
O2 Ni2 N2 . 2_646 88.73(13) n
O2 Ni2 N2 2_646 . 88.73(13) yes
O2 Ni2 N2 . . 91.27(13) yes
N2 Ni2 N2 2_646 . 180.00(5) n
C1 O1 Ni1 . . 120.3(3) no
C18 O2 Ni2 . . 124.6(3) no
C7 N1 C9 . . 117.7(3) no
C7 N1 Ni1 . . 125.5(3) no
C9 N1 Ni1 . . 116.7(2) no
C24 N2 C26 . . 117.7(3) no
C24 N2 Ni2 . . 126.8(3) no
C26 N2 Ni2 . . 115.4(3) no
O1 C1 C2 . . 119.0(4) no
O1 C1 C6 . . 123.6(4) no
C2 C1 C6 . . 117.3(4) no
C3 C2 C1 . . 121.8(4) no
C3 C2 H2A . . 119.1 no
C1 C2 H2A . . 119.1 no
C2 C3 C4 . . 119.8(4) no
C2 C3 H3A . . 120.1 no
C4 C3 H3A . . 120.1 no
C5 C4 C3 . . 121.0(4) no
C5 C4 Cl1 . . 119.6(4) no
C3 C4 Cl1 . . 119.4(4) no
C4 C5 C6 . . 120.8(4) no
C4 C5 H5A . . 119.6 no
C6 C5 H5A . . 119.6 no
C5 C6 C1 . . 119.2(4) no
C5 C6 C7 . . 120.7(4) no
C1 C6 C7 . . 120.1(4) no
N1 C7 C6 . . 120.7(4) no
N1 C7 C8 . . 121.9(4) no
C6 C7 C8 . . 117.4(4) no
C7 C8 H8A . . 109.5 no
C7 C8 H8B . . 109.5 no
H8A C8 H8B . . 109.5 no
C7 C8 H8C . . 109.5 no
H8A C8 H8C . . 109.5 no
H8B C8 H8C . . 109.5 no
C14 C9 C10 . . 121.3(4) no
C14 C9 N1 . . 119.6(4) no
C10 C9 N1 . . 119.0(4) no
C11 C10 C9 . . 118.1(4) no
C11 C10 C15 . . 120.7(4) no
C9 C10 C15 . . 121.2(4) no
C12 C11 C10 . . 122.3(5) no
C12 C11 H11A . . 118.9 no
C10 C11 H11A . . 118.9 no
C13 C12 C11 . . 118.3(4) no
C13 C12 C16 . . 120.9(5) no
C11 C12 C16 . . 120.9(5) no
C12 C13 C14 . . 121.8(4) no
C12 C13 H13A . . 119.1 no
C14 C13 H13A . . 119.1 no
C9 C14 C13 . . 118.0(4) no
C9 C14 C17 . . 121.2(4) no
C13 C14 C17 . . 120.7(4) no
C10 C15 H15A . . 109.5 no
C10 C15 H15B . . 109.5 no
H15A C15 H15B . . 109.5 no
C10 C15 H15C . . 109.5 no
H15A C15 H15C . . 109.5 no
H15B C15 H15C . . 109.5 no
C12 C16 H16A . . 109.5 no
C12 C16 H16B . . 109.5 no
H16A C16 H16B . . 109.5 no
C12 C16 H16C . . 109.5 no
H16A C16 H16C . . 109.5 no
H16B C16 H16C . . 109.5 no
C14 C17 H17A . . 109.5 no
C14 C17 H17B . . 109.5 no
H17A C17 H17B . . 109.5 no
C14 C17 H17C . . 109.5 no
H17A C17 H17C . . 109.5 no
H17B C17 H17C . . 109.5 no
O2 C18 C19 . . 118.4(4) no
O2 C18 C23 . . 123.5(4) no
C19 C18 C23 . . 118.0(4) no
C20 C19 C18 . . 122.1(4) no
C20 C19 H19A . . 119.0 no
C18 C19 H19A . . 119.0 no
C19 C20 C21 . . 119.2(4) no
C19 C20 H20A . . 120.4 no
C21 C20 H20A . . 120.4 no
C22 C21 C20 . . 121.3(4) no
C22 C21 Cl2 . . 119.6(4) no
C20 C21 Cl2 . . 119.1(3) no
C21 C22 C23 . . 120.8(4) no
C21 C22 H22A . . 119.6 no
C23 C22 H22A . . 119.6 no
C22 C23 C18 . . 118.4(4) no
C22 C23 C24 . . 121.1(4) no
C18 C23 C24 . . 120.5(4) no
N2 C24 C23 . . 121.7(4) no
N2 C24 C25 . . 121.4(4) no
C23 C24 C25 . . 116.8(4) no
C24 C25 H25A . . 109.5 no
C24 C25 H25B . . 109.5 no
H25A C25 H25B . . 109.5 no
C24 C25 H25C . . 109.5 no
H25A C25 H25C . . 109.5 no
H25B C25 H25C . . 109.5 no
C27 C26 C31 . . 121.9(4) no
C27 C26 N2 . . 118.6(4) no
C31 C26 N2 . . 119.5(4) no
C26 C27 C28 . . 118.0(4) no
C26 C27 C32 . . 121.1(4) no
C28 C27 C32 . . 121.0(4) no
C29 C28 C27 . . 121.9(4) no
C29 C28 H28A . . 119.0 no
C27 C28 H28A . . 119.0 no
C28 C29 C30 . . 118.5(4) no
C28 C29 C33 . . 121.3(5) no
C30 C29 C33 . . 120.2(4) no
C29 C30 C31 . . 122.3(4) no
C29 C30 H30A . . 118.8 no
C31 C30 H30A . . 118.8 no
C26 C31 C30 . . 117.4(4) no
C26 C31 C34 . . 121.8(4) no
C30 C31 C34 . . 120.7(4) no
C27 C32 H32A . . 109.5 no
C27 C32 H32B . . 109.5 no
H32A C32 H32B . . 109.5 no
C27 C32 H32C . . 109.5 no
H32A C32 H32C . . 109.5 no
H32B C32 H32C . . 109.5 no
C29 C33 H33A . . 109.5 no
C29 C33 H33B . . 109.5 no
H33A C33 H33B . . 109.5 no
C29 C33 H33C . . 109.5 no
H33A C33 H33C . . 109.5 no
H33B C33 H33C . . 109.5 no
C31 C34 H34A . . 109.5 no
C31 C34 H34B . . 109.5 no
H34A C34 H34B . . 109.5 no
C31 C34 H34C . . 109.5 no
H34A C34 H34C . . 109.5 no
H34B C34 H34C . . 109.5 no

loop_
_geom_bond_atom_site_label_1
_geom_bond_atom_site_label_2
_geom_bond_site_symmetry_2
_geom_bond_distance
_geom_bond_publ_flag
Ni1 O1 2_565 1.829(3) n
Ni1 O1 . 1.829(3) yes
Ni1 N1 . 1.910(3) yes
Ni1 N1 2_565 1.910(3) n
Ni2 O2 2_646 1.809(3) n
Ni2 O2 . 1.809(3) yes
Ni2 N2 2_646 1.915(3) n
Ni2 N2 . 1.915(3) yes
Cl1 C4 . 1.742(5) no
Cl2 C21 . 1.752(4) no
O1 C1 . 1.303(5) no
O2 C18 . 1.313(5) no
N1 C7 . 1.306(5) no
N1 C9 . 1.450(5) no
N2 C24 . 1.293(5) no
N2 C26 . 1.458(5) no
C1 C2 . 1.410(6) no
C1 C6 . 1.429(6) no
C2 C3 . 1.370(7) no
C2 H2A . 0.9300 no
C3 C4 . 1.377(6) no
C3 H3A . 0.9300 no
C4 C5 . 1.366(6) no
C5 C6 . 1.402(6) no
C5 H5A . 0.9300 no
C6 C7 . 1.460(6) no
C7 C8 . 1.506(6) no
C8 H8A . 0.9600 no
C8 H8B . 0.9600 no
C8 H8C . 0.9600 no
C9 C14 . 1.383(6) no
C9 C10 . 1.399(6) no
C10 C11 . 1.383(6) no
C10 C15 . 1.503(6) no
C11 C12 . 1.381(7) no
C11 H11A . 0.9300 no
C12 C13 . 1.376(7) no
C12 C16 . 1.526(6) no
C13 C14 . 1.406(6) no
C13 H13A . 0.9300 no
C14 C17 . 1.504(7) no
C15 H15A . 0.9600 no
C15 H15B . 0.9600 no
C15 H15C . 0.9600 no
C16 H16A . 0.9600 no
C16 H16B . 0.9600 no
C16 H16C . 0.9600 no
C17 H17A . 0.9600 no
C17 H17B . 0.9600 no
C17 H17C . 0.9600 no
C18 C19 . 1.411(6) no
C18 C23 . 1.418(5) no
C19 C20 . 1.356(6) no
C19 H19A . 0.9300 no
C20 C21 . 1.391(6) no
C20 H20A . 0.9300 no
C21 C22 . 1.353(6) no
C22 C23 . 1.416(6) no
C22 H22A . 0.9300 no
C23 C24 . 1.451(5) no
C24 C25 . 1.508(5) no
C25 H25A . 0.9600 no
C25 H25B . 0.9600 no
C25 H25C . 0.9600 no
C26 C27 . 1.387(6) no
C26 C31 . 1.393(6) no
C27 C28 . 1.398(6) no
C27 C32 . 1.509(6) no
C28 C29 . 1.375(6) no
C28 H28A . 0.9300 no
C29 C30 . 1.377(6) no
C29 C33 . 1.506(6) no
C30 C31 . 1.397(6) no
C30 H30A . 0.9300 no
C31 C34 . 1.498(6) no
C32 H32A . 0.9600 no
C32 H32B . 0.9600 no
C32 H32C . 0.9600 no
C33 H33A . 0.9600 no
C33 H33B . 0.9600 no
C33 H33C . 0.9600 no
C34 H34A . 0.9600 no
C34 H34B . 0.9600 no
C34 H34C . 0.9600 no
